data_4064468
loop_
_publ_author_name
'Carcedo, Cristina'
'Knight, James C.'
'Pope, Simon J. A.'
'Fallis, Ian A.'
'Dervisi, Athanasia'

_publ_section_title
;
 Chiral Silver and Gold Rings: Synthesis and Structural, Spectroscopic,
 and Photophysical Properties of Ag and Au Metallamacrocycles of Bridging
 NHC Ligands
;
_journal_issue 9
_journal_name_full Organometallics
_journal_page_first 2553
_journal_paper_doi 10.1021/om200125w
_journal_volume 30
_journal_year 2011
_chemical_absolute_configuration rm
_chemical_formula_moiety 'C28 H36 Ag2 N8 O4, 2(F6 P)'
_chemical_formula_sum 'C28 H36 Ag2 F12 N8 O4 P2'
_chemical_formula_weight 1054.33
_chemical_name_systematic
;
 ?
;
_space_group_IT_number 4
_symmetry_cell_setting monoclinic
_symmetry_Int_Tables_number 4
_symmetry_space_group_name_Hall 'P 2yb'
_symmetry_space_group_name_H-M 'P 1 21 1'
_atom_sites_solution_hydrogens geom
_atom_sites_solution_primary direct
_atom_sites_solution_secondary difmap
_audit_creation_method SHELXL-97
_cell_angle_alpha 90.00
_cell_angle_beta 106.5040(10)
_cell_angle_gamma 90.00
_cell_formula_units_Z 2
_cell_length_a 10.21320(10)
_cell_length_b 20.4615(3)
_cell_length_c 10.8911(2)
_cell_measurement_reflns_used 18451
_cell_measurement_temperature 150(2)
_cell_measurement_theta_max 27.485
_cell_measurement_theta_min 2.91
_cell_volume 2182.22(6)
_computing_cell_refinement 'HKL Scalepack (Otwinowski & Minor 1997)'
_computing_data_collection 'Collect (Nonius BV, 1997-2000)'
_computing_data_reduction 'HKL Denzo and Scalepack (Otwinowski & Minor 1997)'
_computing_molecular_graphics 'Ortep-3 for Windows (Farrugia, 1997)'
_computing_publication_material 'WinGX publication routines (Farrugia, 1999)'
_computing_structure_refinement 'SHELXL-97 (Sheldrick, 1997)'
_computing_structure_solution 'SIR92 (Giacovazzo et al, 1993)'
_diffrn_ambient_temperature 150(2)
_diffrn_detector_area_resol_mean 9
_diffrn_measured_fraction_theta_full 0.994
_diffrn_measured_fraction_theta_max 0.994
_diffrn_measurement_device_type KappaCCD
_diffrn_measurement_method CCD
_diffrn_radiation_monochromator graphite
_diffrn_radiation_source 'fine-focus sealed tube'
_diffrn_radiation_type MoK\a
_diffrn_radiation_wavelength 0.71073
_diffrn_reflns_av_R_equivalents 0.0754
_diffrn_reflns_av_sigmaI/netI 0.0605
_diffrn_reflns_limit_h_max 12
_diffrn_reflns_limit_h_min -13
_diffrn_reflns_limit_k_max 26
_diffrn_reflns_limit_k_min -22
_diffrn_reflns_limit_l_max 14
_diffrn_reflns_limit_l_min -14
_diffrn_reflns_number 20815
_diffrn_reflns_theta_full 27.50
_diffrn_reflns_theta_max 27.50
_diffrn_reflns_theta_min 3.13
_exptl_absorpt_coefficient_mu 1.062
_exptl_absorpt_correction_T_max 0.8156
_exptl_absorpt_correction_T_min 0.6760
_exptl_absorpt_correction_type multi-scan
_exptl_absorpt_process_details 'Sortav (Blessing, 1995)'
_exptl_crystal_colour colourless
_exptl_crystal_density_diffrn 1.605
_exptl_crystal_density_method 'not measured'
_exptl_crystal_description block
_exptl_crystal_F_000 1048
_exptl_crystal_size_max 0.40
_exptl_crystal_size_mid 0.22
_exptl_crystal_size_min 0.20
_platon_squeeze_details
;
P. van der Sluis & A.L. Spek, Acta Cryst. 1990, A46, 194
;
_refine_diff_density_max 1.810
_refine_diff_density_min -0.905
_refine_diff_density_rms 0.135
_refine_ls_abs_structure_details 'Flack H D (1983), Acta Cryst. A39, 876-881'
_refine_ls_abs_structure_Flack 0.05(3)
_refine_ls_extinction_method none
_refine_ls_goodness_of_fit_ref 1.037
_refine_ls_hydrogen_treatment constr
_refine_ls_matrix_type full
_refine_ls_number_parameters 509
_refine_ls_number_reflns 9389
_refine_ls_number_restraints 1
_refine_ls_restrained_S_all 1.037
_refine_ls_R_factor_all 0.0583
_refine_ls_R_factor_gt 0.0545
_refine_ls_shift/su_max 0.000
_refine_ls_shift/su_mean 0.000
_refine_ls_structure_factor_coef Fsqd
_refine_ls_weighting_details 'calc w=1/[\s^2^(Fo^2^)+(0.0665P)^2^+10.3462P] where P=(Fo^2^+2Fc^2^)/3'
_refine_ls_weighting_scheme calc
_refine_ls_wR_factor_gt 0.1373
_refine_ls_wR_factor_ref 0.1403
_reflns_number_gt 8896
_reflns_number_total 9389
_reflns_threshold_expression >2sigma(I)
_cod_data_source_file om200125w_si_002.cif
_cod_data_source_block nd0701
_cod_depositor_comments
;
The following automatic conversions were performed:

'_symmetry_cell_setting' value 'Monoclinic' changed to 'monoclinic'
according to /home/saulius/struct/CIF-dictionaries/cif_core.dic
dictionary named 'cif_core.dic' version 2.4.1 from 2010-06-29.

Automatic conversion script
Id: cif_fix_values 1715 2011-07-08 13:25:40Z adriana 
;
_cod_original_sg_symbol_H-M 'P 21'
_cod_database_code 4064468

loop_
_symmetry_equiv_pos_as_xyz
'x, y, z'
'-x, y+1/2, -z'

loop_
_atom_site_label
_atom_site_type_symbol
_atom_site_fract_x
_atom_site_fract_y
_atom_site_fract_z
_atom_site_U_iso_or_equiv
_atom_site_adp_type
_atom_site_occupancy
_atom_site_symmetry_multiplicity
_atom_site_calc_flag
_atom_site_refinement_flags
C1 C 0.3177(9) 0.7414(4) 0.6281(8) 0.0357(18) Uani 1 1 d .
H1A H 0.2485 0.7267 0.5508 0.054 Uiso 1 1 calc R
H1B H 0.4074 0.7246 0.6272 0.054 Uiso 1 1 calc R
H1C H 0.3201 0.7892 0.6303 0.054 Uiso 1 1 calc R
C2 C 0.1702(7) 0.6830(4) 0.7346(6) 0.0195(13) Uani 1 1 d .
C3 C 0.3630(8) 0.7251(4) 0.8658(7) 0.0320(16) Uani 1 1 d .
H3 H 0.4484 0.7470 0.8943 0.038 Uiso 1 1 calc R
C4 C 0.2960(8) 0.6964(4) 0.9382(7) 0.0297(16) Uani 1 1 d .
H4 H 0.3249 0.6939 1.0290 0.036 Uiso 1 1 calc R
C5 C 0.0908(7) 0.6278(3) 0.9098(6) 0.0210(13) Uani 1 1 d .
H5 H 0.1091 0.6345 1.0042 0.025 Uiso 1 1 calc R
C6 C -0.0626(7) 0.6352(3) 0.8431(6) 0.0222(13) Uani 1 1 d .
H6A H -0.1158 0.6288 0.9052 0.027 Uiso 1 1 calc R
H6B H -0.0824 0.6794 0.8052 0.027 Uiso 1 1 calc R
C7 C 0.1187(6) 0.5573(3) 0.8824(6) 0.0196(12) Uani 1 1 d .
H7 H 0.2138 0.5512 0.8765 0.024 Uiso 1 1 calc R
C8 C 0.0111(7) 0.5413(3) 0.7546(6) 0.0219(13) Uani 1 1 d .
H8 H 0.0500 0.5450 0.6804 0.026 Uiso 1 1 calc R
C9 C -0.0222(8) 0.4709(3) 0.9146(6) 0.0264(14) Uani 1 1 d .
H9A H -0.1088 0.4867 0.9278 0.032 Uiso 1 1 calc R
H9B H -0.0040 0.4261 0.9499 0.032 Uiso 1 1 calc R
C10 C -0.0292(7) 0.4719(3) 0.7735(6) 0.0214(13) Uani 1 1 d .
H10 H -0.1241 0.4625 0.7191 0.026 Uiso 1 1 calc R
C11 C 0.1961(7) 0.4091(4) 0.8280(6) 0.0244(13) Uani 1 1 d .
H11 H 0.2259 0.4173 0.9175 0.029 Uiso 1 1 calc R
C12 C 0.2656(7) 0.3785(4) 0.7583(7) 0.0276(15) Uani 1 1 d .
H12 H 0.3540 0.3598 0.7892 0.033 Uiso 1 1 calc R
C13 C 0.2249(9) 0.3506(4) 0.5263(8) 0.0343(17) Uani 1 1 d .
H13A H 0.1434 0.3344 0.4621 0.051 Uiso 1 1 calc R
H13B H 0.2882 0.3142 0.5573 0.051 Uiso 1 1 calc R
H13C H 0.2696 0.3839 0.4878 0.051 Uiso 1 1 calc R
C14 C 0.0637(7) 0.4081(4) 0.6240(6) 0.0229(13) Uani 1 1 d .
C15 C -0.0215(8) 0.7433(4) 0.2664(8) 0.0338(17) Uani 1 1 d .
H15A H 0.0537 0.7414 0.3457 0.051 Uiso 1 1 calc R
H15B H -0.0377 0.7888 0.2382 0.051 Uiso 1 1 calc R
H15C H 0.0024 0.7177 0.1999 0.051 Uiso 1 1 calc R
C16 C -0.1529(7) 0.6860(4) 0.3951(6) 0.0212(14) Uani 1 1 d .
C17 C -0.2695(7) 0.7148(4) 0.1936(7) 0.0269(15) Uani 1 1 d .
H17 H -0.2875 0.7314 0.1090 0.032 Uiso 1 1 calc R
C18 C -0.3588(7) 0.6840(4) 0.2480(6) 0.0249(14) Uani 1 1 d .
H18 H -0.4532 0.6762 0.2092 0.030 Uiso 1 1 calc R
C19 C -0.3315(7) 0.6219(3) 0.4559(6) 0.0202(12) Uani 1 1 d .
H19 H -0.2819 0.6296 0.5481 0.024 Uiso 1 1 calc R
C20 C -0.4851(7) 0.6228(3) 0.4334(7) 0.0260(14) Uani 1 1 d .
H20A H -0.5096 0.6047 0.5083 0.031 Uiso 1 1 calc R
H20B H -0.5208 0.6680 0.4180 0.031 Uiso 1 1 calc R
C21 C -0.3095(7) 0.5516(3) 0.4147(6) 0.0205(13) Uani 1 1 d .
H21 H -0.2212 0.5472 0.3928 0.025 Uiso 1 1 calc R
C22 C -0.4319(6) 0.5411(3) 0.2980(7) 0.0226(13) Uani 1 1 d .
H22 H -0.4116 0.5511 0.2154 0.027 Uiso 1 1 calc R
C23 C -0.4663(7) 0.4694(3) 0.3107(6) 0.0226(13) Uani 1 1 d .
H23 H -0.5666 0.4618 0.2742 0.027 Uiso 1 1 calc R
C24 C -0.4232(7) 0.4579(3) 0.4543(7) 0.0249(14) Uani 1 1 d .
H24A H -0.5021 0.4631 0.4891 0.030 Uiso 1 1 calc R
H24B H -0.3863 0.4131 0.4740 0.030 Uiso 1 1 calc R
C25 C -0.4404(7) 0.4199(4) 0.1123(7) 0.0308(15) Uani 1 1 d .
H25 H -0.5292 0.4311 0.0605 0.037 Uiso 1 1 calc R
C26 C -0.3389(8) 0.3900(4) 0.0723(8) 0.0312(16) Uani 1 1 d .
H26 H -0.3432 0.3762 -0.0120 0.037 Uiso 1 1 calc R
C27 C -0.0991(8) 0.3544(4) 0.1775(7) 0.0314(16) Uani 1 1 d .
H27A H -0.0739 0.3206 0.2438 0.047 Uiso 1 1 calc R
H27B H -0.0280 0.3882 0.1945 0.047 Uiso 1 1 calc R
H27C H -0.1082 0.3348 0.0935 0.047 Uiso 1 1 calc R
C28 C -0.2575(6) 0.4100(4) 0.2818(6) 0.0214(12) Uani 1 1 d .
N1 N 0.2844(6) 0.7171(3) 0.7396(6) 0.0232(12) Uani 1 1 d .
N2 N 0.1783(6) 0.6710(3) 0.8602(5) 0.0225(11) Uani 1 1 d .
N3 N 0.0696(6) 0.4269(3) 0.7423(5) 0.0194(11) Uani 1 1 d .
N4 N 0.1853(7) 0.3791(3) 0.6335(6) 0.0274(13) Uani 1 1 d .
N5 N -0.1475(7) 0.7160(3) 0.2898(6) 0.0271(13) Uani 1 1 d .
N6 N -0.2836(6) 0.6665(3) 0.3712(5) 0.0213(11) Uani 1 1 d .
N7 N -0.3887(6) 0.4303(3) 0.2411(5) 0.0219(12) Uani 1 1 d .
N8 N -0.2315(6) 0.3845(3) 0.1789(6) 0.0257(12) Uani 1 1 d .
O1 O -0.0978(5) 0.5858(2) 0.7440(5) 0.0255(10) Uani 1 1 d .
O2 O 0.0888(5) 0.5140(2) 0.9744(4) 0.0255(10) Uani 1 1 d .
O3 O -0.5409(5) 0.5820(2) 0.3200(5) 0.0276(11) Uani 1 1 d .
O4 O -0.3193(5) 0.5058(2) 0.5097(5) 0.0249(10) Uani 1 1 d .
F1 F 0.2027(5) 0.8263(3) 1.1466(5) 0.0408(11) Uani 1 1 d .
F2 F 0.2385(5) 0.8299(2) 1.3605(4) 0.0367(11) Uani 1 1 d .
F3 F 0.3759(6) 0.8872(2) 1.2696(5) 0.0478(13) Uani 1 1 d .
F4 F 0.4586(5) 0.7986(3) 1.3909(5) 0.0475(13) Uani 1 1 d .
F5 F 0.4217(4) 0.7950(2) 1.1766(4) 0.0329(10) Uani 1 1 d .
F6 F 0.2835(5) 0.7378(2) 1.2661(5) 0.0360(10) Uani 1 1 d .
F7 F 0.3473(5) 0.3143(3) 0.0614(5) 0.0428(12) Uani 1 1 d .
F8 F 0.3940(5) 0.3279(2) 0.2767(5) 0.0432(12) Uani 1 1 d .
F9 F 0.3226(5) 0.2300(2) 0.1883(5) 0.0376(11) Uani 1 1 d .
F10 F 0.1825(5) 0.2898(3) 0.2684(4) 0.0402(11) Uani 1 1 d .
F11 F 0.1348(5) 0.2786(3) 0.0562(5) 0.0434(12) Uani 1 1 d .
F12 F 0.2102(5) 0.3760(2) 0.1464(5) 0.0397(11) Uani 1 1 d .
P1 P 0.33077(18) 0.81216(9) 1.26837(16) 0.0223(3) Uani 1 1 d .
P2 P 0.26492(17) 0.30276(9) 0.16747(17) 0.0229(3) Uani 1 1 d .
Ag1 Ag 0.00497(5) 0.67745(2) 0.56705(4) 0.02160(12) Uani 1 1 d .
Ag2 Ag -0.10342(5) 0.41413(2) 0.45971(4) 0.02096(11) Uani 1 1 d .

loop_
_atom_site_aniso_label
_atom_site_aniso_U_11
_atom_site_aniso_U_22
_atom_site_aniso_U_33
_atom_site_aniso_U_23
_atom_site_aniso_U_13
_atom_site_aniso_U_12
C1 0.029(4) 0.038(4) 0.040(4) 0.001(3) 0.011(3) -0.006(3)
C2 0.021(3) 0.019(3) 0.019(3) -0.003(3) 0.006(2) -0.003(3)
C3 0.032(4) 0.029(4) 0.029(4) -0.005(3) -0.001(3) -0.010(3)
C4 0.024(3) 0.034(4) 0.025(3) -0.009(3) -0.002(3) -0.006(3)
C5 0.023(3) 0.022(3) 0.017(3) 0.000(2) 0.005(2) 0.001(2)
C6 0.020(3) 0.024(3) 0.027(3) -0.003(2) 0.013(3) 0.004(2)
C7 0.013(3) 0.028(3) 0.016(3) 0.000(2) 0.002(2) -0.001(2)
C8 0.028(3) 0.022(3) 0.020(3) 0.002(2) 0.016(3) 0.008(3)
C9 0.031(4) 0.024(3) 0.023(3) -0.003(3) 0.007(3) -0.005(3)
C10 0.022(3) 0.021(3) 0.020(3) -0.002(2) 0.004(2) -0.001(2)
C11 0.019(3) 0.023(3) 0.026(3) 0.001(3) -0.002(2) -0.002(3)
C12 0.020(3) 0.027(4) 0.033(4) 0.000(3) 0.004(3) 0.001(3)
C13 0.035(4) 0.037(4) 0.034(4) -0.006(3) 0.014(3) 0.014(3)
C14 0.021(3) 0.017(3) 0.027(3) 0.000(3) 0.001(2) 0.002(3)
C15 0.025(4) 0.036(4) 0.038(4) 0.005(3) 0.006(3) -0.003(3)
C16 0.022(3) 0.016(4) 0.022(3) -0.001(3) 0.000(2) -0.001(3)
C17 0.021(3) 0.029(4) 0.027(3) 0.010(3) 0.000(3) -0.002(3)
C18 0.023(3) 0.020(3) 0.029(3) 0.012(3) 0.002(3) -0.001(3)
C19 0.019(3) 0.020(3) 0.020(3) 0.004(2) 0.002(2) -0.001(2)
C20 0.023(3) 0.024(3) 0.032(4) 0.001(3) 0.009(3) 0.003(3)
C21 0.024(3) 0.018(3) 0.017(3) 0.005(2) 0.002(2) -0.003(2)
C22 0.010(3) 0.026(3) 0.032(3) 0.003(3) 0.007(3) 0.003(2)
C23 0.017(3) 0.023(3) 0.028(3) 0.002(3) 0.006(2) -0.001(2)
C24 0.027(3) 0.020(3) 0.032(3) -0.002(3) 0.014(3) -0.004(3)
C25 0.025(3) 0.034(4) 0.032(3) -0.001(3) 0.006(3) -0.003(3)
C26 0.028(4) 0.031(4) 0.035(4) -0.003(3) 0.009(3) 0.003(3)
C27 0.038(4) 0.032(4) 0.029(3) -0.001(3) 0.017(3) 0.007(3)
C28 0.020(3) 0.022(3) 0.025(3) 0.001(3) 0.010(2) -0.004(3)
N1 0.016(3) 0.023(3) 0.027(3) -0.004(2) 0.002(2) -0.002(2)
N2 0.026(3) 0.021(3) 0.018(2) -0.008(2) 0.002(2) 0.000(2)
N3 0.022(3) 0.017(3) 0.018(2) 0.0017(19) 0.003(2) 0.004(2)
N4 0.028(3) 0.026(3) 0.028(3) -0.004(2) 0.007(2) 0.006(2)
N5 0.031(3) 0.019(3) 0.026(3) 0.005(2) 0.000(2) 0.000(2)
N6 0.022(3) 0.018(3) 0.021(2) 0.006(2) 0.000(2) -0.002(2)
N7 0.020(3) 0.020(3) 0.025(3) -0.002(2) 0.004(2) -0.001(2)
N8 0.025(3) 0.024(3) 0.025(3) -0.001(2) 0.003(2) 0.001(2)
O1 0.025(2) 0.022(2) 0.027(2) -0.0064(19) 0.0028(19) 0.0063(19)
O2 0.031(3) 0.026(3) 0.018(2) 0.0029(18) 0.0052(19) -0.004(2)
O3 0.014(2) 0.024(2) 0.043(3) 0.001(2) 0.004(2) 0.0018(18)
O4 0.026(2) 0.019(2) 0.028(2) 0.0073(18) 0.0052(19) -0.0021(19)
F1 0.030(2) 0.054(3) 0.034(2) 0.004(2) 0.0027(19) 0.011(2)
F2 0.040(3) 0.048(3) 0.031(2) -0.0054(19) 0.025(2) -0.009(2)
F3 0.063(3) 0.032(2) 0.060(3) -0.008(2) 0.037(3) -0.020(2)
F4 0.028(2) 0.070(4) 0.035(2) 0.005(2) -0.006(2) -0.007(2)
F5 0.030(2) 0.048(3) 0.028(2) -0.0012(18) 0.0189(17) 0.006(2)
F6 0.034(2) 0.026(2) 0.047(3) 0.0000(19) 0.009(2) -0.0046(18)
F7 0.040(3) 0.053(3) 0.046(3) 0.006(2) 0.030(2) 0.001(2)
F8 0.033(3) 0.040(3) 0.043(3) -0.005(2) -0.009(2) -0.005(2)
F9 0.039(3) 0.022(2) 0.058(3) -0.001(2) 0.024(2) 0.0021(18)
F10 0.048(3) 0.049(3) 0.030(2) 0.002(2) 0.020(2) 0.002(2)
F11 0.034(3) 0.059(3) 0.034(2) -0.014(2) 0.005(2) -0.005(2)
F12 0.039(3) 0.029(2) 0.052(3) 0.003(2) 0.016(2) 0.009(2)
P1 0.0224(8) 0.0249(8) 0.0201(7) 0.0006(6) 0.0068(6) -0.0013(7)
P2 0.0192(8) 0.0241(9) 0.0261(8) -0.0034(7) 0.0075(6) 0.0006(7)
Ag1 0.0198(2) 0.0224(2) 0.0204(2) 0.00128(19) 0.00225(17) -0.00341(19)
Ag2 0.0209(2) 0.0238(2) 0.0176(2) 0.00022(18) 0.00445(16) 0.00327(19)

loop_
_atom_type_symbol
_atom_type_description
_atom_type_scat_dispersion_real
_atom_type_scat_dispersion_imag
_atom_type_scat_source
C C 0.0033 0.0016 'International Tables Vol C Tables 4.2.6.8 and 6.1.1.4'
H H 0.0000 0.0000 'International Tables Vol C Tables 4.2.6.8 and 6.1.1.4'
N N 0.0061 0.0033 'International Tables Vol C Tables 4.2.6.8 and 6.1.1.4'
O O 0.0106 0.0060 'International Tables Vol C Tables 4.2.6.8 and 6.1.1.4'
F F 0.0171 0.0103 'International Tables Vol C Tables 4.2.6.8 and 6.1.1.4'
P P 0.1023 0.0942 'International Tables Vol C Tables 4.2.6.8 and 6.1.1.4'
Ag Ag -0.8971 1.1015 'International Tables Vol C Tables 4.2.6.8 and 6.1.1.4'

loop_
_geom_angle_atom_site_label_1
_geom_angle_atom_site_label_2
_geom_angle_atom_site_label_3
_geom_angle
N1 C1 H1A 109.5
N1 C1 H1B 109.5
H1A C1 H1B 109.5
N1 C1 H1C 109.5
H1A C1 H1C 109.5
H1B C1 H1C 109.5
N1 C2 N2 104.3(5)
N1 C2 Ag1 122.3(5)
N2 C2 Ag1 131.4(5)
C4 C3 N1 106.6(6)
C4 C3 H3 126.7
N1 C3 H3 126.7
C3 C4 N2 108.2(6)
C3 C4 H4 125.9
N2 C4 H4 125.9
N2 C5 C7 109.4(5)
N2 C5 C6 114.4(5)
C7 C5 C6 102.9(5)
N2 C5 H5 109.9
C7 C5 H5 109.9
C6 C5 H5 109.9
O1 C6 C5 106.7(5)
O1 C6 H6A 110.4
C5 C6 H6A 110.4
O1 C6 H6B 110.4
C5 C6 H6B 110.4
H6A C6 H6B 108.6
O2 C7 C5 111.1(5)
O2 C7 C8 105.1(5)
C5 C7 C8 104.7(5)
O2 C7 H7 111.8
C5 C7 H7 111.8
C8 C7 H7 111.8
O1 C8 C10 112.2(6)
O1 C8 C7 106.2(5)
C10 C8 C7 103.2(5)
O1 C8 H8 111.6
C10 C8 H8 111.6
C7 C8 H8 111.6
O2 C9 C10 104.8(5)
O2 C9 H9A 110.8
C10 C9 H9A 110.8
O2 C9 H9B 110.8
C10 C9 H9B 110.8
H9A C9 H9B 108.9
N3 C10 C8 109.0(5)
N3 C10 C9 112.7(6)
C8 C10 C9 102.4(5)
N3 C10 H10 110.8
C8 C10 H10 110.8
C9 C10 H10 110.8
C12 C11 N3 106.2(6)
C12 C11 H11 126.9
N3 C11 H11 126.9
C11 C12 N4 107.2(6)
C11 C12 H12 126.4
N4 C12 H12 126.4
N4 C13 H13A 109.5
N4 C13 H13B 109.5
H13A C13 H13B 109.5
N4 C13 H13C 109.5
H13A C13 H13C 109.5
H13B C13 H13C 109.5
N3 C14 N4 105.3(6)
N3 C14 Ag2 127.7(5)
N4 C14 Ag2 126.7(5)
N5 C15 H15A 109.5
N5 C15 H15B 109.5
H15A C15 H15B 109.5
N5 C15 H15C 109.5
H15A C15 H15C 109.5
H15B C15 H15C 109.5
N5 C16 N6 104.7(6)
N5 C16 Ag1 127.2(5)
N6 C16 Ag1 128.0(5)
C18 C17 N5 104.3(6)
C18 C17 H17 127.9
N5 C17 H17 127.9
C17 C18 N6 106.4(6)
C17 C18 H18 126.8
N6 C18 H18 126.8
N6 C19 C20 113.7(5)
N6 C19 C21 107.0(5)
C20 C19 C21 101.2(5)
N6 C19 H19 111.5
C20 C19 H19 111.5
C21 C19 H19 111.5
O3 C20 C19 105.4(5)
O3 C20 H20A 110.7
C19 C20 H20A 110.7
O3 C20 H20B 110.7
C19 C20 H20B 110.7
H20A C20 H20B 108.8
O4 C21 C22 107.6(5)
O4 C21 C19 111.0(5)
C22 C21 C19 102.8(5)
O4 C21 H21 111.7
C22 C21 H21 111.7
C19 C21 H21 111.7
O3 C22 C23 109.3(5)
O3 C22 C21 105.3(6)
C23 C22 C21 102.5(5)
O3 C22 H22 113.0
C23 C22 H22 113.0
C21 C22 H22 113.0
N7 C23 C24 113.7(6)
N7 C23 C22 107.7(5)
C24 C23 C22 103.7(5)
N7 C23 H23 110.5
C24 C23 H23 110.5
C22 C23 H23 110.5
O4 C24 C23 106.8(5)
O4 C24 H24A 110.4
C23 C24 H24A 110.4
O4 C24 H24B 110.4
C23 C24 H24B 110.4
H24A C24 H24B 108.6
N7 C25 C26 106.7(6)
N7 C25 H25 126.7
C26 C25 H25 126.7
N8 C26 C25 105.4(7)
N8 C26 H26 127.3
C25 C26 H26 127.3
N8 C27 H27A 109.5
N8 C27 H27B 109.5
H27A C27 H27B 109.5
N8 C27 H27C 109.5
H27A C27 H27C 109.5
H27B C27 H27C 109.5
N8 C28 N7 105.1(6)
N8 C28 Ag2 120.7(5)
N7 C28 Ag2 134.1(5)
C2 N1 C3 110.6(6)
C2 N1 C1 123.7(6)
C3 N1 C1 125.8(6)
C4 N2 C2 110.3(6)
C4 N2 C5 121.5(6)
C2 N2 C5 127.3(6)
C14 N3 C11 110.4(6)
C14 N3 C10 123.9(5)
C11 N3 C10 124.5(5)
C14 N4 C12 110.8(6)
C14 N4 C13 124.8(6)
C12 N4 C13 124.4(6)
C16 N5 C17 113.7(6)
C16 N5 C15 125.2(6)
C17 N5 C15 120.9(6)
C16 N6 C18 110.9(5)
C16 N6 C19 123.3(5)
C18 N6 C19 124.9(5)
C28 N7 C25 110.3(6)
C28 N7 C23 128.6(6)
C25 N7 C23 120.2(6)
C28 N8 C26 112.4(6)
C28 N8 C27 124.8(6)
C26 N8 C27 122.8(6)
C8 O1 C6 111.4(5)
C7 O2 C9 111.0(5)
C20 O3 C22 109.4(5)
C21 O4 C24 109.8(5)
F5 P1 F6 90.4(3)
F5 P1 F2 179.7(3)
F6 P1 F2 89.8(3)
F5 P1 F1 90.3(3)
F6 P1 F1 89.2(3)
F2 P1 F1 89.4(3)
F5 P1 F3 90.0(3)
F6 P1 F3 179.1(3)
F2 P1 F3 89.8(3)
F1 P1 F3 90.0(3)
F5 P1 F4 90.1(3)
F6 P1 F4 91.1(3)
F2 P1 F4 90.2(3)
F1 P1 F4 179.5(3)
F3 P1 F4 89.7(3)
F10 P2 F8 91.5(3)
F10 P2 F12 91.4(3)
F8 P2 F12 89.2(3)
F10 P2 F9 89.6(3)
F8 P2 F9 90.1(3)
F12 P2 F9 178.8(3)
F10 P2 F11 89.0(3)
F8 P2 F11 179.1(3)
F12 P2 F11 90.0(3)
F9 P2 F11 90.7(3)
F10 P2 F7 178.4(3)
F8 P2 F7 89.9(3)
F12 P2 F7 89.5(3)
F9 P2 F7 89.5(3)
F11 P2 F7 89.6(3)
C16 Ag1 C2 171.7(3)
C14 Ag2 C28 171.7(3)

loop_
_geom_bond_atom_site_label_1
_geom_bond_atom_site_label_2
_geom_bond_distance
C1 N1 1.439(10)
C1 H1A 0.9800
C1 H1B 0.9800
C1 H1C 0.9800
C2 N1 1.347(9)
C2 N2 1.369(8)
C2 Ag1 2.107(6)
C3 C4 1.319(11)
C3 N1 1.391(9)
C3 H3 0.9500
C4 N2 1.363(9)
C4 H4 0.9500
C5 N2 1.466(9)
C5 C7 1.517(9)
C5 C6 1.535(9)
C5 H5 1.0000
C6 O1 1.448(8)
C6 H6A 0.9900
C6 H6B 0.9900
C7 O2 1.434(8)
C7 C8 1.543(9)
C7 H7 1.0000
C8 O1 1.416(8)
C8 C10 1.508(9)
C8 H8 1.0000
C9 O2 1.438(8)
C9 C10 1.519(9)
C9 H9A 0.9900
C9 H9B 0.9900
C10 N3 1.476(8)
C10 H10 1.0000
C11 C12 1.334(11)
C11 N3 1.409(8)
C11 H11 0.9500
C12 N4 1.374(9)
C12 H12 0.9500
C13 N4 1.460(9)
C13 H13A 0.9800
C13 H13B 0.9800
C13 H13C 0.9800
C14 N3 1.330(9)
C14 N4 1.354(9)
C14 Ag2 2.096(6)
C15 N5 1.490(10)
C15 H15A 0.9800
C15 H15B 0.9800
C15 H15C 0.9800
C16 N5 1.316(9)
C16 N6 1.345(9)
C16 Ag1 2.103(6)
C17 C18 1.374(10)
C17 N5 1.381(9)
C17 H17 0.9500
C18 N6 1.390(8)
C18 H18 0.9500
C19 N6 1.477(8)
C19 C20 1.518(9)
C19 C21 1.541(9)
C19 H19 1.0000
C20 O3 1.465(9)
C20 H20A 0.9900
C20 H20B 0.9900
C21 O4 1.421(7)
C21 C22 1.525(10)
C21 H21 1.0000
C22 O3 1.466(8)
C22 C23 1.523(10)
C22 H22 1.0000
C23 N7 1.479(9)
C23 C24 1.518(9)
C23 H23 1.0000
C24 O4 1.444(8)
C24 H24A 0.9900
C24 H24B 0.9900
C25 N7 1.368(9)
C25 C26 1.376(11)
C25 H25 0.9500
C26 N8 1.357(10)
C26 H26 0.9500
C27 N8 1.489(10)
C27 H27A 0.9800
C27 H27B 0.9800
C27 H27C 0.9800
C28 N8 1.330(9)
C28 N7 1.351(9)
C28 Ag2 2.123(6)
F1 P1 1.602(5)
F2 P1 1.601(5)
F3 P1 1.603(5)
F4 P1 1.604(5)
F5 P1 1.585(4)
F6 P1 1.595(5)
F7 P2 1.628(5)
F8 P2 1.589(5)
F9 P2 1.594(5)
F10 P2 1.585(5)
F11 P2 1.601(5)
F12 P2 1.593(5)

loop_
_geom_torsion_atom_site_label_1
_geom_torsion_atom_site_label_2
_geom_torsion_atom_site_label_3
_geom_torsion_atom_site_label_4
_geom_torsion
N1 C3 C4 N2 -0.1(9)
N2 C5 C6 O1 95.0(6)
C7 C5 C6 O1 -23.7(7)
N2 C5 C7 O2 153.0(5)
C6 C5 C7 O2 -85.0(6)
N2 C5 C7 C8 -94.0(6)
C6 C5 C7 C8 28.0(6)
O2 C7 C8 O1 93.9(6)
C5 C7 C8 O1 -23.2(7)
O2 C7 C8 C10 -24.3(6)
C5 C7 C8 C10 -141.5(5)
O1 C8 C10 N3 161.9(5)
C7 C8 C10 N3 -84.2(6)
O1 C8 C10 C9 -78.6(7)
C7 C8 C10 C9 35.4(7)
O2 C9 C10 N3 82.7(6)
O2 C9 C10 C8 -34.2(7)
N3 C11 C12 N4 1.5(8)
N5 C17 C18 N6 -2.3(8)
N6 C19 C20 O3 79.3(7)
C21 C19 C20 O3 -35.1(6)
N6 C19 C21 O4 165.1(5)
C20 C19 C21 O4 -75.6(6)
N6 C19 C21 C22 -80.1(6)
C20 C19 C21 C22 39.2(6)
O4 C21 C22 O3 87.8(6)
C19 C21 C22 O3 -29.4(7)
O4 C21 C22 C23 -26.5(7)
C19 C21 C22 C23 -143.7(5)
O3 C22 C23 N7 158.3(5)
C21 C22 C23 N7 -90.4(6)
O3 C22 C23 C24 -80.9(6)
C21 C22 C23 C24 30.4(7)
N7 C23 C24 O4 91.8(6)
C22 C23 C24 O4 -24.8(7)
N7 C25 C26 N8 -0.4(9)
N2 C2 N1 C3 1.0(8)
Ag1 C2 N1 C3 166.7(5)
N2 C2 N1 C1 -178.9(7)
Ag1 C2 N1 C1 -13.3(10)
C4 C3 N1 C2 -0.6(9)
C4 C3 N1 C1 179.3(7)
C3 C4 N2 C2 0.7(9)
C3 C4 N2 C5 170.9(6)
N1 C2 N2 C4 -1.1(8)
Ag1 C2 N2 C4 -164.8(6)
N1 C2 N2 C5 -170.5(6)
Ag1 C2 N2 C5 25.7(11)
C7 C5 N2 C4 -99.3(7)
C6 C5 N2 C4 145.8(6)
C7 C5 N2 C2 69.1(8)
C6 C5 N2 C2 -45.8(9)
N4 C14 N3 C11 -0.5(9)
Ag2 C14 N3 C11 174.7(6)
N4 C14 N3 C10 167.4(6)
Ag2 C14 N3 C10 -17.4(11)
C12 C11 N3 C14 -0.7(9)
C12 C11 N3 C10 -168.5(6)
C8 C10 N3 C14 -82.5(8)
C9 C10 N3 C14 164.5(7)
C8 C10 N3 C11 83.7(7)
C9 C10 N3 C11 -29.2(9)
N3 C14 N4 C12 1.4(9)
Ag2 C14 N4 C12 -173.8(6)
N3 C14 N4 C13 179.9(7)
Ag2 C14 N4 C13 4.7(12)
C11 C12 N4 C14 -1.9(9)
C11 C12 N4 C13 179.7(8)
N6 C16 N5 C17 -2.5(9)
Ag1 C16 N5 C17 -178.3(5)
N6 C16 N5 C15 -176.5(7)
Ag1 C16 N5 C15 7.7(11)
C18 C17 N5 C16 3.1(9)
C18 C17 N5 C15 177.3(7)
N5 C16 N6 C18 0.9(8)
Ag1 C16 N6 C18 176.7(5)
N5 C16 N6 C19 170.2(6)
Ag1 C16 N6 C19 -14.0(10)
C17 C18 N6 C16 0.9(8)
C17 C18 N6 C19 -168.2(6)
C20 C19 N6 C16 162.4(6)
C21 C19 N6 C16 -86.7(7)
C20 C19 N6 C18 -29.8(9)
C21 C19 N6 C18 81.1(8)
N8 C28 N7 C25 -2.9(9)
Ag2 C28 N7 C25 175.3(7)
N8 C28 N7 C23 -171.8(6)
Ag2 C28 N7 C23 6.3(12)
C26 C25 N7 C28 2.1(9)
C26 C25 N7 C23 172.1(6)
C24 C23 N7 C28 -31.8(10)
C22 C23 N7 C28 82.5(8)
C24 C23 N7 C25 160.2(6)
C22 C23 N7 C25 -85.5(7)
N7 C28 N8 C26 2.6(9)
Ag2 C28 N8 C26 -175.8(6)
N7 C28 N8 C27 -178.8(6)
Ag2 C28 N8 C27 2.7(11)
C25 C26 N8 C28 -1.4(9)
C25 C26 N8 C27 -180.0(7)
C10 C8 O1 C6 120.5(6)
C7 C8 O1 C6 8.4(7)
C5 C6 O1 C8 9.7(7)
C5 C7 O2 C9 115.6(6)
C8 C7 O2 C9 2.8(7)
C10 C9 O2 C7 19.7(7)
C19 C20 O3 C22 17.6(7)
C23 C22 O3 C20 117.2(6)
C21 C22 O3 C20 7.7(7)
C22 C21 O4 C24 11.5(7)
C19 C21 O4 C24 123.3(6)
C23 C24 O4 C21 8.5(7)

loop_
_platon_squeeze_void_nr
_platon_squeeze_void_average_x
_platon_squeeze_void_average_y
_platon_squeeze_void_average_z
_platon_squeeze_void_volume
_platon_squeeze_void_count_electrons
1 -0.123 0.552 0.144 212.6 17.0
2 -0.018 0.052 0.715 212.6 16.4
